data_7227432
loop_
_publ_author_name
'Sadu, Venkata S.'
'Sadu, Sirisha'
'Kim, Seji'
'Hwang, In-Taek'
'Kong, Ki-Jeong'
'Lee, Kee-In'

_publ_section_title
;
 Influence of steric demand on ruthenium-catalyzed cycloaddition of
 sterically hindered azides
;
_journal_issue 6
_journal_name_full 'RSC Adv.'
_journal_page_first 3229
_journal_paper_doi 10.1039/C6RA25403A
_journal_volume 7
_journal_year 2017
_chemical_formula_sum 'C29 H30 N4 O4 S'
_chemical_formula_weight 530.63
_chemical_name_systematic
; 
 ? 
;
_space_group_IT_number 4
_symmetry_cell_setting monoclinic
_symmetry_space_group_name_Hall 'P 2yb'
_symmetry_space_group_name_H-M 'P 1 21 1'
_atom_sites_solution_hydrogens geom
_atom_sites_solution_primary direct
_atom_sites_solution_secondary difmap
_audit_creation_method SHELXL-97
_audit_update_record
;
2016-09-11 deposited with the CCDC.
2016-12-19 downloaded from the CCDC.
;
_cell_angle_alpha 90.00
_cell_angle_beta 103.420(2)
_cell_angle_gamma 90.00
_cell_formula_units_Z 2
_cell_length_a 8.6745(2)
_cell_length_b 8.9262(2)
_cell_length_c 17.2543(4)
_cell_measurement_reflns_used 8614
_cell_measurement_temperature 100(1)
_cell_measurement_theta_max 24.28
_cell_measurement_theta_min 2.41
_cell_volume 1299.53(5)
_computing_cell_refinement 'Bruker SAINT'
_computing_data_collection 'Bruker APEX2'
_computing_data_reduction 'Bruker SAINT'
_computing_molecular_graphics 'Bruker SHELXTL'
_computing_publication_material 'Bruker SHELXTL'
_computing_structure_refinement 'SHELXL-97 (Sheldrick, 2008)'
_computing_structure_solution 'SHELXS-97 (Sheldrick, 2008)'
_diffrn_ambient_temperature 100(1)
_diffrn_measured_fraction_theta_full 0.996
_diffrn_measured_fraction_theta_max 0.996
_diffrn_measurement_device_type 'Bruker APEX-II CCD'
_diffrn_measurement_method '\f and \w scans'
_diffrn_radiation_monochromator graphite
_diffrn_radiation_source 'fine-focus sealed tube'
_diffrn_radiation_type MoK\a
_diffrn_radiation_wavelength 0.71073
_diffrn_reflns_av_R_equivalents 0.0519
_diffrn_reflns_av_sigmaI/netI 0.0505
_diffrn_reflns_limit_h_max 11
_diffrn_reflns_limit_h_min -11
_diffrn_reflns_limit_k_max 11
_diffrn_reflns_limit_k_min -11
_diffrn_reflns_limit_l_max 23
_diffrn_reflns_limit_l_min -22
_diffrn_reflns_number 31992
_diffrn_reflns_theta_full 28.33
_diffrn_reflns_theta_max 28.33
_diffrn_reflns_theta_min 2.41
_exptl_absorpt_coefficient_mu 0.168
_exptl_absorpt_correction_T_max 0.9900
_exptl_absorpt_correction_T_min 0.9704
_exptl_absorpt_correction_type multi-scan
_exptl_absorpt_process_details 'Bruker SADABS'
_exptl_crystal_colour silver
_exptl_crystal_density_diffrn 1.356
_exptl_crystal_density_meas ?
_exptl_crystal_density_method 'not measured'
_exptl_crystal_description Block
_exptl_crystal_F_000 560
_exptl_crystal_size_max 0.18
_exptl_crystal_size_mid 0.16
_exptl_crystal_size_min 0.06
_refine_diff_density_max 0.285
_refine_diff_density_min -0.501
_refine_diff_density_rms 0.050
_refine_ls_abs_structure_details 'Flack H D (1983), Acta Cryst. A39, 876-881'
_refine_ls_abs_structure_Flack 0.08(6)
_refine_ls_extinction_method none
_refine_ls_goodness_of_fit_ref 1.025
_refine_ls_hydrogen_treatment refxyz
_refine_ls_matrix_type full
_refine_ls_number_parameters 343
_refine_ls_number_reflns 6332
_refine_ls_number_restraints 1
_refine_ls_restrained_S_all 1.025
_refine_ls_R_factor_all 0.0574
_refine_ls_R_factor_gt 0.0437
_refine_ls_shift/su_max 0.001
_refine_ls_shift/su_mean 0.000
_refine_ls_structure_factor_coef Fsqd
_refine_ls_weighting_details 'calc w=1/[\s^2^(Fo^2^)+(0.0461P)^2^+0.2819P] where P=(Fo^2^+2Fc^2^)/3'
_refine_ls_weighting_scheme calc
_refine_ls_wR_factor_gt 0.0932
_refine_ls_wR_factor_ref 0.0985
_reflns_number_gt 5298
_reflns_number_total 6332
_reflns_threshold_expression >2sigma(I)
_cod_data_source_file c6ra25403a2.cif
_cod_data_source_block 20130618lt_0m
_cod_depositor_comments
;
The following automatic conversions were performed:

'_symmetry_cell_setting' value 'Monoclinic' changed to 'monoclinic'
according to
/usr/data/users/saulius/crontab/automatic-downloads/rss-feeds/RSC/lib/dictionaries/cif_core.dic
dictionary named 'cif_core.dic' version 2.4.2 from 2011-04-26.

'_exptl_crystal_density_meas' value 'none' was changed to '?' - the
value is perceived as not measured.

Automatic conversion script
Id: cif_fix_values 4268 2015-11-12 08:31:59Z antanas 
;
_cod_original_sg_symbol_H-M P2(1)
_cod_database_code 7227432

loop_
_symmetry_equiv_pos_as_xyz
'x, y, z'
'-x, y+1/2, -z'

loop_
_atom_site_label
_atom_site_type_symbol
_atom_site_fract_x
_atom_site_fract_y
_atom_site_fract_z
_atom_site_U_iso_or_equiv
_atom_site_adp_type
_atom_site_occupancy
_atom_site_symmetry_multiplicity
_atom_site_calc_flag
_atom_site_refinement_flags
S1 S 0.89062(6) 0.92869(6) 0.61079(3) 0.02423(13) Uani 1 1 d .
O1 O 0.48765(17) 0.83585(17) 0.91155(9) 0.0248(3) Uani 1 1 d .
O2 O 0.35733(19) 1.0475(2) 0.86498(11) 0.0378(4) Uani 1 1 d .
O3 O 0.85897(18) 0.9168(2) 0.52601(9) 0.0330(4) Uani 1 1 d .
O4 O 0.76715(17) 0.89513(17) 0.65056(9) 0.0265(4) Uani 1 1 d .
N1 N 0.74048(19) 0.9161(2) 0.84826(10) 0.0217(4) Uani 1 1 d .
N2 N 0.8408(2) 0.9837(2) 0.81437(10) 0.0214(4) Uani 1 1 d .
N3 N 0.77131(19) 1.11281(19) 0.78143(10) 0.0177(4) Uani 1 1 d .
N4 N 0.9479(2) 1.1000(2) 0.63327(10) 0.0217(4) Uani 1 1 d .
C1 C 0.4700(3) 0.9660(3) 0.87197(13) 0.0238(5) Uani 1 1 d .
C2 C 0.3633(3) 0.7980(3) 0.95220(14) 0.0306(5) Uani 1 1 d .
H2B H 0.3583 0.6878 0.9579 0.037 Uiso 1 1 calc R
H2C H 0.2598 0.8326 0.9200 0.037 Uiso 1 1 calc R
C3 C 0.3947(3) 0.8696(3) 1.03274(15) 0.0404(6) Uani 1 1 d .
H3B H 0.3097 0.8432 1.0591 0.061 Uiso 1 1 calc R
H3C H 0.3986 0.9787 1.0270 0.061 Uiso 1 1 calc R
H3D H 0.4963 0.8339 1.0650 0.061 Uiso 1 1 calc R
C4 C 0.6071(2) 1.0018(2) 0.83861(12) 0.0209(4) Uani 1 1 d .
C5 C 0.6274(2) 1.1287(2) 0.79682(12) 0.0206(4) Uani 1 1 d .
H5A H 0.5555 1.2097 0.7821 0.025 Uiso 1 1 calc R
C6 C 0.8652(2) 1.2289(2) 0.74814(12) 0.0175(4) Uani 1 1 d .
C7 C 0.7577(2) 1.3089(2) 0.67717(12) 0.0182(4) Uani 1 1 d .
C8 C 0.8034(2) 1.4463(3) 0.65108(12) 0.0214(4) Uani 1 1 d .
H8A H 0.8965 1.4940 0.6807 0.026 Uiso 1 1 calc R
C9 C 0.7154(3) 1.5146(3) 0.58267(13) 0.0246(5) Uani 1 1 d .
H9A H 0.7486 1.6082 0.5660 0.029 Uiso 1 1 calc R
C10 C 0.5794(2) 1.4467(3) 0.53869(12) 0.0246(5) Uani 1 1 d .
H10A H 0.5174 1.4942 0.4926 0.030 Uiso 1 1 calc R
C11 C 0.5351(2) 1.3085(3) 0.56286(12) 0.0223(4) Uani 1 1 d .
H11A H 0.4430 1.2605 0.5325 0.027 Uiso 1 1 calc R
C12 C 0.6230(2) 1.2391(2) 0.63059(12) 0.0203(4) Uani 1 1 d .
H12A H 0.5917 1.1434 0.6456 0.024 Uiso 1 1 calc R
C13 C 0.9340(2) 1.3290(2) 0.82103(12) 0.0191(4) Uani 1 1 d .
C14 C 1.0546(2) 1.2721(2) 0.88223(12) 0.0224(5) Uani 1 1 d .
H14A H 1.0959 1.1749 0.8772 0.027 Uiso 1 1 calc R
C15 C 1.1149(3) 1.3563(3) 0.95033(13) 0.0255(5) Uani 1 1 d .
H15A H 1.1972 1.3164 0.9913 0.031 Uiso 1 1 calc R
C16 C 1.0555(3) 1.4984(3) 0.95872(13) 0.0257(5) Uani 1 1 d .
H16A H 1.0973 1.5559 1.0052 0.031 Uiso 1 1 calc R
C17 C 0.9348(3) 1.5559(3) 0.89887(12) 0.0245(5) Uani 1 1 d .
H17A H 0.8934 1.6529 0.9042 0.029 Uiso 1 1 calc R
C18 C 0.8747(2) 1.4709(2) 0.83088(12) 0.0221(5) Uani 1 1 d .
H18A H 0.7914 1.5106 0.7903 0.026 Uiso 1 1 calc R
C19 C 1.0010(2) 1.1472(2) 0.71794(12) 0.0192(4) Uani 1 1 d .
H19A H 1.0372 1.0575 0.7520 0.023 Uiso 1 1 calc R
C20 C 1.1442(2) 1.2508(3) 0.71846(13) 0.0239(5) Uani 1 1 d .
H20A H 1.1117 1.3574 0.7161 0.029 Uiso 1 1 calc R
H20B H 1.2288 1.2347 0.7672 0.029 Uiso 1 1 calc R
C21 C 1.2011(3) 1.2073(3) 0.64450(15) 0.0309(5) Uani 1 1 d .
H21A H 1.2598 1.2903 0.6264 0.037 Uiso 1 1 calc R
H21B H 1.2693 1.1171 0.6541 0.037 Uiso 1 1 calc R
C22 C 1.0465(3) 1.1760(3) 0.58515(14) 0.0303(5) Uani 1 1 d .
H22A H 0.9960 1.2703 0.5618 0.036 Uiso 1 1 calc R
H22B H 1.0635 1.1102 0.5417 0.036 Uiso 1 1 calc R
C23 C 1.0540(2) 0.8127(3) 0.65210(13) 0.0249(5) Uani 1 1 d .
C24 C 1.1745(3) 0.7951(3) 0.61197(14) 0.0315(5) Uani 1 1 d .
H24A H 1.1658 0.8394 0.5611 0.038 Uiso 1 1 calc R
C25 C 1.3073(3) 0.7124(3) 0.64693(15) 0.0351(6) Uani 1 1 d .
H25A H 1.3906 0.7013 0.6201 0.042 Uiso 1 1 calc R
C26 C 1.3203(3) 0.6456(3) 0.72056(14) 0.0317(6) Uani 1 1 d .
C27 C 1.1978(3) 0.6623(3) 0.75947(14) 0.0275(5) Uani 1 1 d .
H27A H 1.2049 0.6149 0.8095 0.033 Uiso 1 1 calc R
C28 C 1.0650(3) 0.7480(3) 0.72585(14) 0.0267(5) Uani 1 1 d .
H28A H 0.9830 0.7618 0.7533 0.032 Uiso 1 1 calc R
C29 C 1.4667(3) 0.5578(3) 0.75887(16) 0.0415(7) Uani 1 1 d .
H29A H 1.5405 0.5577 0.7236 0.062 Uiso 1 1 calc R
H29B H 1.4370 0.4545 0.7680 0.062 Uiso 1 1 calc R
H29C H 1.5178 0.6041 0.8098 0.062 Uiso 1 1 calc R

loop_
_atom_site_aniso_label
_atom_site_aniso_U_11
_atom_site_aniso_U_22
_atom_site_aniso_U_33
_atom_site_aniso_U_23
_atom_site_aniso_U_13
_atom_site_aniso_U_12
S1 0.0168(2) 0.0261(3) 0.0277(3) -0.0057(2) 0.00096(19) 0.0053(2)
O1 0.0221(8) 0.0237(8) 0.0306(8) 0.0049(6) 0.0102(6) -0.0011(7)
O2 0.0229(9) 0.0409(11) 0.0538(11) 0.0166(8) 0.0172(8) 0.0101(8)
O3 0.0284(8) 0.0399(10) 0.0271(8) -0.0085(8) -0.0006(6) 0.0126(8)
O4 0.0141(7) 0.0265(9) 0.0382(9) -0.0078(7) 0.0050(6) -0.0005(6)
N1 0.0183(8) 0.0215(9) 0.0258(9) 0.0020(8) 0.0059(7) 0.0006(8)
N2 0.0175(9) 0.0180(9) 0.0282(9) 0.0035(7) 0.0044(7) 0.0010(8)
N3 0.0135(8) 0.0164(8) 0.0232(9) 0.0015(7) 0.0041(7) 0.0018(7)
N4 0.0205(9) 0.0235(9) 0.0220(9) -0.0021(7) 0.0066(7) 0.0030(8)
C1 0.0188(10) 0.0274(12) 0.0258(11) 0.0050(9) 0.0062(8) -0.0008(10)
C2 0.0260(12) 0.0317(13) 0.0380(13) 0.0071(11) 0.0158(10) -0.0050(11)
C3 0.0448(16) 0.0449(16) 0.0371(14) 0.0027(12) 0.0207(12) 0.0000(13)
C4 0.0174(10) 0.0209(11) 0.0246(11) 0.0025(9) 0.0053(8) 0.0005(9)
C5 0.0147(10) 0.0199(11) 0.0278(11) 0.0016(9) 0.0062(8) 0.0025(9)
C6 0.0129(9) 0.0156(10) 0.0233(11) 0.0009(8) 0.0030(8) -0.0009(8)
C7 0.0137(9) 0.0170(10) 0.0237(10) 0.0010(8) 0.0038(8) 0.0028(8)
C8 0.0167(10) 0.0210(11) 0.0255(10) -0.0011(9) 0.0026(8) -0.0025(9)
C9 0.0249(11) 0.0198(11) 0.0282(11) 0.0041(9) 0.0045(9) -0.0033(9)
C10 0.0203(10) 0.0248(12) 0.0260(11) 0.0037(9) -0.0002(8) 0.0026(10)
C11 0.0181(10) 0.0197(11) 0.0279(11) -0.0014(9) 0.0024(8) -0.0016(9)
C12 0.0159(10) 0.0194(10) 0.0252(11) -0.0019(8) 0.0041(8) -0.0002(9)
C13 0.0136(10) 0.0208(11) 0.0233(11) -0.0010(8) 0.0048(8) -0.0034(9)
C14 0.0198(11) 0.0187(11) 0.0277(11) 0.0008(8) 0.0038(9) 0.0015(9)
C15 0.0221(11) 0.0274(12) 0.0243(11) -0.0002(9) 0.0003(9) -0.0020(10)
C16 0.0251(12) 0.0264(12) 0.0247(11) -0.0025(9) 0.0039(9) -0.0018(10)
C17 0.0244(12) 0.0235(12) 0.0262(12) -0.0017(9) 0.0076(9) 0.0036(10)
C18 0.0172(10) 0.0234(12) 0.0253(11) 0.0005(8) 0.0043(8) 0.0023(9)
C19 0.0168(10) 0.0202(10) 0.0197(10) -0.0009(8) 0.0027(8) 0.0010(9)
C20 0.0143(10) 0.0248(12) 0.0334(12) 0.0015(9) 0.0068(9) -0.0007(9)
C21 0.0250(12) 0.0300(14) 0.0421(14) 0.0030(11) 0.0169(10) -0.0014(11)
C22 0.0361(14) 0.0304(13) 0.0279(12) 0.0026(10) 0.0145(10) 0.0017(11)
C23 0.0171(10) 0.0246(12) 0.0315(12) -0.0064(9) 0.0025(8) 0.0046(10)
C24 0.0267(12) 0.0374(14) 0.0310(13) -0.0017(11) 0.0077(10) 0.0085(12)
C25 0.0253(13) 0.0412(15) 0.0398(15) -0.0043(12) 0.0095(11) 0.0114(12)
C26 0.0235(12) 0.0318(14) 0.0365(13) -0.0109(11) 0.0002(10) 0.0062(11)
C27 0.0228(12) 0.0226(12) 0.0342(12) -0.0030(10) 0.0009(9) 0.0029(10)
C28 0.0215(12) 0.0226(12) 0.0352(13) -0.0066(10) 0.0049(10) -0.0011(10)
C29 0.0283(13) 0.0411(16) 0.0497(16) -0.0075(13) -0.0023(11) 0.0150(13)

loop_
_atom_type_symbol
_atom_type_description
_atom_type_scat_dispersion_real
_atom_type_scat_dispersion_imag
_atom_type_scat_source
C C 0.0033 0.0016 'International Tables Vol C Tables 4.2.6.8 and 6.1.1.4'
H H 0.0000 0.0000 'International Tables Vol C Tables 4.2.6.8 and 6.1.1.4'
N N 0.0061 0.0033 'International Tables Vol C Tables 4.2.6.8 and 6.1.1.4'
O O 0.0106 0.0060 'International Tables Vol C Tables 4.2.6.8 and 6.1.1.4'
S S 0.1246 0.1234 'International Tables Vol C Tables 4.2.6.8 and 6.1.1.4'

loop_
_geom_angle_atom_site_label_1
_geom_angle_atom_site_label_2
_geom_angle_atom_site_label_3
_geom_angle
O3 S1 O4 119.22(9)
O3 S1 N4 106.81(10)
O4 S1 N4 107.68(9)
O3 S1 C23 108.38(10)
O4 S1 C23 107.66(10)
N4 S1 C23 106.42(10)
C1 O1 C2 115.93(17)
N2 N1 C4 108.73(17)
N1 N2 N3 107.58(16)
C5 N3 N2 110.40(16)
C5 N3 C6 127.61(17)
N2 N3 C6 120.90(16)
C22 N4 C19 109.36(17)
C22 N4 S1 118.67(14)
C19 N4 S1 120.58(14)
O2 C1 O1 124.83(19)
O2 C1 C4 122.8(2)
O1 C1 C4 112.35(18)
O1 C2 C3 110.66(19)
O1 C2 H2B 109.5
C3 C2 H2B 109.5
O1 C2 H2C 109.5
C3 C2 H2C 109.5
H2B C2 H2C 108.1
C2 C3 H3B 109.5
C2 C3 H3C 109.5
H3B C3 H3C 109.5
C2 C3 H3D 109.5
H3B C3 H3D 109.5
H3C C3 H3D 109.5
N1 C4 C5 108.51(18)
N1 C4 C1 124.77(19)
C5 C4 C1 126.64(19)
N3 C5 C4 104.75(18)
N3 C5 H5A 127.6
C4 C5 H5A 127.6
N3 C6 C7 109.98(16)
N3 C6 C13 103.15(15)
C7 C6 C13 115.46(17)
N3 C6 C19 108.60(16)
C7 C6 C19 108.33(16)
C13 C6 C19 111.08(16)
C8 C7 C12 117.86(19)
C8 C7 C6 120.10(18)
C12 C7 C6 121.54(19)
C9 C8 C7 121.25(19)
C9 C8 H8A 119.4
C7 C8 H8A 119.4
C10 C9 C8 120.2(2)
C10 C9 H9A 119.9
C8 C9 H9A 119.9
C11 C10 C9 119.0(2)
C11 C10 H10A 120.5
C9 C10 H10A 120.5
C12 C11 C10 121.1(2)
C12 C11 H11A 119.5
C10 C11 H11A 119.5
C11 C12 C7 120.5(2)
C11 C12 H12A 119.7
C7 C12 H12A 119.7
C18 C13 C14 118.10(19)
C18 C13 C6 122.76(18)
C14 C13 C6 119.03(18)
C15 C14 C13 120.7(2)
C15 C14 H14A 119.6
C13 C14 H14A 119.6
C16 C15 C14 120.4(2)
C16 C15 H15A 119.8
C14 C15 H15A 119.8
C17 C16 C15 119.6(2)
C17 C16 H16A 120.2
C15 C16 H16A 120.2
C16 C17 C18 119.7(2)
C16 C17 H17A 120.1
C18 C17 H17A 120.1
C13 C18 C17 121.4(2)
C13 C18 H18A 119.3
C17 C18 H18A 119.3
N4 C19 C20 103.92(16)
N4 C19 C6 111.82(16)
C20 C19 C6 112.52(17)
N4 C19 H19A 109.5
C20 C19 H19A 109.5
C6 C19 H19A 109.5
C21 C20 C19 105.00(18)
C21 C20 H20A 110.7
C19 C20 H20A 110.7
C21 C20 H20B 110.7
C19 C20 H20B 110.7
H20A C20 H20B 108.8
C22 C21 C20 101.89(18)
C22 C21 H21A 111.4
C20 C21 H21A 111.4
C22 C21 H21B 111.4
C20 C21 H21B 111.4
H21A C21 H21B 109.3
N4 C22 C21 103.93(18)
N4 C22 H22A 111.0
C21 C22 H22A 111.0
N4 C22 H22B 111.0
C21 C22 H22B 111.0
H22A C22 H22B 109.0
C28 C23 C24 120.8(2)
C28 C23 S1 119.64(17)
C24 C23 S1 119.40(18)
C25 C24 C23 119.3(2)
C25 C24 H24A 120.3
C23 C24 H24A 120.3
C24 C25 C26 120.8(2)
C24 C25 H25A 119.6
C26 C25 H25A 119.6
C25 C26 C27 119.2(2)
C25 C26 C29 120.5(2)
C27 C26 C29 120.3(2)
C26 C27 C28 120.6(2)
C26 C27 H27A 119.7
C28 C27 H27A 119.7
C23 C28 C27 119.2(2)
C23 C28 H28A 120.4
C27 C28 H28A 120.4
C26 C29 H29A 109.5
C26 C29 H29B 109.5
H29A C29 H29B 109.5
C26 C29 H29C 109.5
H29A C29 H29C 109.5
H29B C29 H29C 109.5

loop_
_geom_bond_atom_site_label_1
_geom_bond_atom_site_label_2
_geom_bond_distance
S1 O3 1.4283(15)
S1 O4 1.4313(16)
S1 N4 1.6264(19)
S1 C23 1.766(2)
O1 C1 1.338(3)
O1 C2 1.456(2)
O2 C1 1.201(3)
N1 N2 1.304(2)
N1 C4 1.364(3)
N2 N3 1.362(2)
N3 C5 1.342(2)
N3 C6 1.511(3)
N4 C22 1.487(3)
N4 C19 1.487(3)
C1 C4 1.472(3)
C2 C3 1.496(3)
C2 H2B 0.9900
C2 H2C 0.9900
C3 H3B 0.9800
C3 H3C 0.9800
C3 H3D 0.9800
C4 C5 1.376(3)
C5 H5A 0.9500
C6 C7 1.532(3)
C6 C13 1.545(3)
C6 C19 1.574(3)
C7 C8 1.395(3)
C7 C12 1.401(3)
C8 C9 1.389(3)
C8 H8A 0.9500
C9 C10 1.386(3)
C9 H9A 0.9500
C10 C11 1.385(3)
C10 H10A 0.9500
C11 C12 1.384(3)
C11 H11A 0.9500
C12 H12A 0.9500
C13 C18 1.393(3)
C13 C14 1.398(3)
C14 C15 1.390(3)
C14 H14A 0.9500
C15 C16 1.389(3)
C15 H15A 0.9500
C16 C17 1.387(3)
C16 H16A 0.9500
C17 C18 1.393(3)
C17 H17A 0.9500
C18 H18A 0.9500
C19 C20 1.546(3)
C19 H19A 1.0000
C20 C21 1.522(3)
C20 H20A 0.9900
C20 H20B 0.9900
C21 C22 1.512(3)
C21 H21A 0.9900
C21 H21B 0.9900
C22 H22A 0.9900
C22 H22B 0.9900
C23 C28 1.380(3)
C23 C24 1.390(3)
C24 C25 1.383(3)
C24 H24A 0.9500
C25 C26 1.384(4)
C25 H25A 0.9500
C26 C27 1.390(3)
C26 C29 1.508(3)
C27 C28 1.392(3)
C27 H27A 0.9500
C28 H28A 0.9500
C29 H29A 0.9800
C29 H29B 0.9800
C29 H29C 0.9800

loop_
_geom_torsion_atom_site_label_1
_geom_torsion_atom_site_label_2
_geom_torsion_atom_site_label_3
_geom_torsion_atom_site_label_4
_geom_torsion
C4 N1 N2 N3 -1.0(2)
N1 N2 N3 C5 1.8(2)
N1 N2 N3 C6 170.76(17)
O3 S1 N4 C22 -36.19(18)
O4 S1 N4 C22 -165.35(16)
C23 S1 N4 C22 79.44(18)
O3 S1 N4 C19 -175.82(15)
O4 S1 N4 C19 55.02(17)
C23 S1 N4 C19 -60.20(17)
C2 O1 C1 O2 -3.7(3)
C2 O1 C1 C4 175.02(18)
C1 O1 C2 C3 -84.8(2)
N2 N1 C4 C5 -0.2(2)
N2 N1 C4 C1 -176.98(19)
O2 C1 C4 N1 176.8(2)
O1 C1 C4 N1 -1.9(3)
O2 C1 C4 C5 0.6(4)
O1 C1 C4 C5 -178.1(2)
N2 N3 C5 C4 -1.9(2)
C6 N3 C5 C4 -169.89(19)
N1 C4 C5 N3 1.3(2)
C1 C4 C5 N3 178.0(2)
C5 N3 C6 C7 -45.6(3)
N2 N3 C6 C7 147.52(17)
C5 N3 C6 C13 78.1(2)
N2 N3 C6 C13 -88.8(2)
C5 N3 C6 C19 -164.01(18)
N2 N3 C6 C19 29.1(2)
N3 C6 C7 C8 161.83(18)
C13 C6 C7 C8 45.6(3)
C19 C6 C7 C8 -79.6(2)
N3 C6 C7 C12 -26.5(3)
C13 C6 C7 C12 -142.72(19)
C19 C6 C7 C12 92.0(2)
C12 C7 C8 C9 2.2(3)
C6 C7 C8 C9 174.15(19)
C7 C8 C9 C10 0.0(3)
C8 C9 C10 C11 -1.6(3)
C9 C10 C11 C12 1.1(3)
C10 C11 C12 C7 1.1(3)
C8 C7 C12 C11 -2.7(3)
C6 C7 C12 C11 -174.57(18)
N3 C6 C13 C18 -104.7(2)
C7 C6 C13 C18 15.3(3)
C19 C6 C13 C18 139.16(19)
N3 C6 C13 C14 71.4(2)
C7 C6 C13 C14 -168.61(18)
C19 C6 C13 C14 -44.8(2)
C18 C13 C14 C15 -1.0(3)
C6 C13 C14 C15 -177.22(19)
C13 C14 C15 C16 0.3(3)
C14 C15 C16 C17 0.3(3)
C15 C16 C17 C18 -0.2(3)
C14 C13 C18 C17 1.1(3)
C6 C13 C18 C17 177.24(19)
C16 C17 C18 C13 -0.6(3)
C22 N4 C19 C20 -2.8(2)
S1 N4 C19 C20 140.15(15)
C22 N4 C19 C6 118.80(19)
S1 N4 C19 C6 -98.24(18)
N3 C6 C19 N4 89.3(2)
C7 C6 C19 N4 -30.1(2)
C13 C6 C19 N4 -157.96(17)
N3 C6 C19 C20 -154.21(16)
C7 C6 C19 C20 86.4(2)
C13 C6 C19 C20 -41.4(2)
N4 C19 C20 C21 -21.6(2)
C6 C19 C20 C21 -142.75(18)
C19 C20 C21 C22 37.3(2)
C19 N4 C22 C21 26.3(2)
S1 N4 C22 C21 -117.51(18)
C20 C21 C22 N4 -38.6(2)
O3 S1 C23 C28 -149.82(18)
O4 S1 C23 C28 -19.6(2)
N4 S1 C23 C28 95.61(19)
O3 S1 C23 C24 34.0(2)
O4 S1 C23 C24 164.25(18)
N4 S1 C23 C24 -80.5(2)
C28 C23 C24 C25 -0.4(4)
S1 C23 C24 C25 175.7(2)
C23 C24 C25 C26 0.9(4)
C24 C25 C26 C27 0.0(4)
C24 C25 C26 C29 -178.9(2)
C25 C26 C27 C28 -1.4(4)
C29 C26 C27 C28 177.5(2)
C24 C23 C28 C27 -1.0(3)
S1 C23 C28 C27 -177.08(17)
C26 C27 C28 C23 1.9(3)
